data_4025444
loop_
_publ_author_name
'Herwig Josef Berthold'
'Stephan Franke'
'Joachim Thiem'
'Theo Schotten'
'Hoffmann, Frank'

_publ_contact_author_address
;University of Hamburg
Department of Chemistry
Martin-Luther-King-Platz 6
20146 Hamburg
Germany
;
_publ_contact_author_email berthold@chemie.uni-hamburg.de
_publ_contact_author_fax 49(40)42838x4325
_publ_contact_author_name 'Herwig BERTHOLD'
_publ_contact_author_phone 49(40)34832205
_publ_section_title
;
 Ex Post Glycoconjugation of Phthalocyanines
;
_journal_name_full 'Journal of Organic Chemistry'
_journal_page_first 3859
_journal_page_last 3862
_journal_paper_doi 10.1021/jo100362n
_journal_volume 75
_journal_year 2010
_chemical_absolute_configuration ad
_chemical_formula_moiety 'C15 H19 N O10'
_chemical_formula_sum 'C15 H19 N O10'
_chemical_formula_weight 373.31
_chemical_melting_point 390
_chemical_name_common 2,3,4,6-tetra-<i>O</i>-acteyl-<i>\b</i>-D-glucopyranosyl_isocyanate
_chemical_name_systematic '2,3,4,6-tetra-<i>O</i>-acteyl-<i>\b</i>-D-glucopyranosyl isocyanate'
_chemical_properties_physical moisture-sensitive
_space_group_IT_number 19
_symmetry_cell_setting orthorhombic
_symmetry_Int_Tables_number 19
_symmetry_space_group_name_Hall 'P 2ac 2ab'
_symmetry_space_group_name_H-M 'P 21 21 21'
_atom_sites_solution_hydrogens geom
_atom_sites_solution_primary direct
_atom_sites_solution_secondary difmap
_audit_creation_method SHELXL-97
_audit_update_record
;
2010-04-14 # Formatted by publCIF
;
_cell_angle_alpha 90.00
_cell_angle_beta 90.00
_cell_angle_gamma 90.00
_cell_formula_units_Z 4
_cell_length_a 7.3136(10)
_cell_length_b 14.757(2)
_cell_length_c 15.839(2)
_cell_measurement_reflns_used 541
_cell_measurement_temperature 100(2)
_cell_measurement_theta_max 27.0
_cell_measurement_theta_min 1.2
_cell_volume 1709.5(4)
_computing_cell_refinement 'SAINT (Bruker AXS, 1998)'
_computing_data_collection 'SMART (Bruker AXS, 1998)'
_computing_data_reduction 'SAINT (Bruker AXS, 1998)'
_computing_structure_refinement 'SHELXL-97 (Sheldrick, 1997)'
_computing_structure_solution 'SHELXS-97 (Sheldrick, 1990)'
_diffrn_ambient_temperature 100(2)
_diffrn_measured_fraction_theta_full 0.993
_diffrn_measured_fraction_theta_max 0.993
_diffrn_measurement_device_type 'Bruker Smart APEX CCD area detector'
_diffrn_measurement_method omega-scan
_diffrn_radiation_monochromator graphite
_diffrn_radiation_type MoK\a
_diffrn_radiation_wavelength 0.71073
_diffrn_reflns_av_R_equivalents 0.0702
_diffrn_reflns_av_sigmaI/netI 0.0617
_diffrn_reflns_limit_h_max 9
_diffrn_reflns_limit_h_min -9
_diffrn_reflns_limit_k_max 19
_diffrn_reflns_limit_k_min -16
_diffrn_reflns_limit_l_max 19
_diffrn_reflns_limit_l_min -20
_diffrn_reflns_number 12519
_diffrn_reflns_theta_full 27.49
_diffrn_reflns_theta_max 27.49
_diffrn_reflns_theta_min 1.89
_diffrn_source 'fine-focus sealed tube'
_diffrn_standards_decay_% 0
_diffrn_standards_interval_count none
_diffrn_standards_interval_time none
_diffrn_standards_number none
_exptl_absorpt_coefficient_mu 0.124
_exptl_absorpt_correction_T_max 0.9938
_exptl_absorpt_correction_T_min 0.9430
_exptl_absorpt_correction_type multi-scan
_exptl_absorpt_process_details 'SADABS (Bruker AXS, 1998)'
_exptl_crystal_colour yellowish_white
_exptl_crystal_density_diffrn 1.451
_exptl_crystal_density_method 'not measured'
_exptl_crystal_description needle
_exptl_crystal_F_000 784
_exptl_crystal_recrystallization_method 'toluene / n-hexane'
_exptl_crystal_size_max 0.48
_exptl_crystal_size_mid 0.05
_exptl_crystal_size_min 0.05
_refine_diff_density_max 0.253
_refine_diff_density_min -0.256
_refine_diff_density_rms 0.059
_refine_ls_abs_structure_details 'Flack H D (1983), Acta Cryst. A39, 876-881'
_refine_ls_abs_structure_Flack 0.1(1)
_refine_ls_extinction_method none
_refine_ls_goodness_of_fit_ref 1.043
_refine_ls_hydrogen_treatment riding
_refine_ls_matrix_type full
_refine_ls_number_parameters 239
_refine_ls_number_reflns 2244
_refine_ls_number_restraints 0
_refine_ls_restrained_S_all 1.043
_refine_ls_R_factor_all 0.0809
_refine_ls_R_factor_gt 0.0433
_refine_ls_shift/su_max 0.001
_refine_ls_shift/su_mean 0.000
_refine_ls_structure_factor_coef Fsqd
_refine_ls_weighting_details 'calc w=1/[\s^2^(Fo^2^)+(0.0440P)^2^+0.1890P] where P=(Fo^2^+2Fc^2^)/3'
_refine_ls_weighting_scheme calc
_refine_ls_wR_factor_gt 0.0848
_refine_ls_wR_factor_ref 0.0987
_reflns_number_gt 1588
_reflns_number_total 2244
_reflns_threshold_expression >2sigma(I)
_cod_data_source_file jo100362n_si_003.cif
_cod_data_source_block hb490
_cod_database_code 4025444

loop_
_symmetry_equiv_pos_as_xyz
'x, y, z'
'-x+1/2, -y, z+1/2'
'x+1/2, -y+1/2, -z'
'-x, y+1/2, -z+1/2'

loop_
_atom_site_label
_atom_site_type_symbol
_atom_site_fract_x
_atom_site_fract_y
_atom_site_fract_z
_atom_site_U_iso_or_equiv
_atom_site_adp_type
_atom_site_occupancy
_atom_site_symmetry_multiplicity
_atom_site_calc_flag
_atom_site_refinement_flags
_atom_site_disorder_assembly
_atom_site_disorder_group
O4 O 0.2654(3) 0.42940(14) -0.03936(11) 0.0189(5) Uani 1 1 d . . .
O1 O 0.6358(3) 0.52119(13) 0.08520(11) 0.0195(5) Uani 1 1 d . . .
O2 O 0.5565(3) 0.31709(14) 0.20930(12) 0.0214(5) Uani 1 1 d . . .
O5 O 0.4570(3) 0.64029(14) -0.03060(12) 0.0210(5) Uani 1 1 d . . .
O3 O 0.2147(3) 0.34427(14) 0.12951(12) 0.0204(5) Uani 1 1 d . . .
O8 O 0.2107(3) 0.22828(15) 0.03691(13) 0.0284(6) Uani 1 1 d . . .
O9 O -0.0055(3) 0.47772(17) 0.01048(13) 0.0302(6) Uani 1 1 d . . .
O10 O 0.5264(4) 0.70042(17) -0.15623(14) 0.0403(7) Uani 1 1 d . . .
O7 O 0.4638(4) 0.36698(16) 0.33706(13) 0.0390(7) Uani 1 1 d . . .
O6 O 1.0937(3) 0.53097(17) 0.22381(15) 0.0376(6) Uani 1 1 d . . .
N1 N 0.7909(4) 0.47862(19) 0.20599(15) 0.0243(6) Uani 1 1 d . . .
C5 C 0.5477(4) 0.4895(2) 0.01016(17) 0.0178(7) Uani 1 1 d . . .
H5 H 0.6170 0.4355 -0.0106 0.021 Uiso 1 1 calc R . .
C4 C 0.3588(4) 0.4578(2) 0.03623(17) 0.0175(7) Uani 1 1 d . . .
H4 H 0.2901 0.5072 0.0655 0.021 Uiso 1 1 calc R . .
C3 C 0.3852(4) 0.3765(2) 0.09409(17) 0.0174(7) Uani 1 1 d . . .
H3 H 0.4438 0.3263 0.0614 0.021 Uiso 1 1 calc R . .
C11 C 0.0831(4) 0.4449(2) -0.04581(19) 0.0216(7) Uani 1 1 d . . .
C1 C 0.6829(4) 0.4451(2) 0.13674(18) 0.0197(7) Uani 1 1 d . . .
H1 H 0.7553 0.4004 0.1031 0.024 Uiso 1 1 calc R . .
C2 C 0.5082(4) 0.4013(2) 0.16881(17) 0.0193(7) Uani 1 1 d . . .
H2 H 0.4429 0.4424 0.2090 0.023 Uiso 1 1 calc R . .
C9 C 0.1443(4) 0.2667(2) 0.09669(18) 0.0196(7) Uani 1 1 d . . .
C13 C 0.5557(5) 0.5608(2) -0.05738(17) 0.0211(7) Uani 1 1 d . . .
H13A H 0.6847 0.5769 -0.0689 0.025 Uiso 1 1 calc R . .
H13B H 0.5014 0.5370 -0.1102 0.025 Uiso 1 1 calc R . .
C12 C 0.0143(5) 0.4152(2) -0.12960(18) 0.0257(8) Uani 1 1 d . . .
H12A H 0.0133 0.3488 -0.1320 0.039 Uiso 1 1 calc R . .
H12B H 0.0943 0.4389 -0.1740 0.039 Uiso 1 1 calc R . .
H12C H -0.1101 0.4381 -0.1380 0.039 Uiso 1 1 calc R . .
C14 C 0.4566(5) 0.7086(2) -0.0882(2) 0.0256(8) Uani 1 1 d . . .
C10 C -0.0213(5) 0.2369(2) 0.14422(19) 0.0272(8) Uani 1 1 d . . .
H10A H -0.1267 0.2354 0.1060 0.041 Uiso 1 1 calc R . .
H10B H -0.0454 0.2794 0.1904 0.041 Uiso 1 1 calc R . .
H10C H -0.0006 0.1762 0.1675 0.041 Uiso 1 1 calc R . .
C7 C 0.5227(5) 0.3076(2) 0.29369(18) 0.0253(8) Uani 1 1 d . . .
C8 C 0.5696(6) 0.2138(2) 0.32159(19) 0.0340(10) Uani 1 1 d . . .
H8A H 0.5837 0.2127 0.3831 0.051 Uiso 1 1 calc R . .
H8B H 0.6843 0.1948 0.2949 0.051 Uiso 1 1 calc R . .
H8C H 0.4714 0.1722 0.3050 0.051 Uiso 1 1 calc R . .
C6 C 0.9473(5) 0.5035(2) 0.20947(19) 0.0260(8) Uani 1 1 d . . .
C15 C 0.3680(6) 0.7914(2) -0.0546(2) 0.0383(9) Uani 1 1 d . . .
H15A H 0.3509 0.8351 -0.1005 0.057 Uiso 1 1 calc R . .
H15B H 0.4457 0.8181 -0.0108 0.057 Uiso 1 1 calc R . .
H15C H 0.2490 0.7756 -0.0304 0.057 Uiso 1 1 calc R . .

loop_
_atom_site_aniso_label
_atom_site_aniso_U_11
_atom_site_aniso_U_22
_atom_site_aniso_U_33
_atom_site_aniso_U_23
_atom_site_aniso_U_13
_atom_site_aniso_U_12
O4 0.0180(12) 0.0204(12) 0.0184(10) -0.0016(9) -0.0009(9) 0.0017(10)
O1 0.0219(12) 0.0145(11) 0.0222(10) 0.0011(9) 0.0000(9) -0.0025(10)
O2 0.0261(13) 0.0173(12) 0.0210(10) 0.0034(9) 0.0017(9) -0.0005(10)
O5 0.0260(13) 0.0175(12) 0.0195(10) 0.0027(9) 0.0027(9) 0.0047(10)
O3 0.0222(12) 0.0172(12) 0.0219(10) -0.0021(9) 0.0042(9) -0.0055(10)
O8 0.0321(14) 0.0228(13) 0.0303(12) -0.0098(11) 0.0052(11) -0.0078(11)
O9 0.0191(14) 0.0405(16) 0.0310(12) -0.0064(11) 0.0025(10) 0.0031(12)
O10 0.0528(18) 0.0375(16) 0.0306(13) 0.0134(12) 0.0102(12) 0.0092(13)
O7 0.066(2) 0.0278(15) 0.0238(12) -0.0023(11) 0.0089(12) 0.0013(14)
O6 0.0253(15) 0.0421(16) 0.0455(14) -0.0102(13) -0.0051(12) -0.0069(13)
N1 0.0213(16) 0.0273(17) 0.0244(14) 0.0003(12) -0.0020(12) -0.0050(13)
C5 0.0168(17) 0.0160(18) 0.0207(15) 0.0004(13) -0.0008(13) -0.0008(14)
C4 0.0193(17) 0.0181(17) 0.0152(13) -0.0043(12) -0.0011(13) 0.0005(14)
C3 0.0148(17) 0.0148(17) 0.0225(15) -0.0011(13) 0.0031(13) -0.0003(14)
C11 0.0197(19) 0.0186(18) 0.0265(17) 0.0024(14) -0.0016(14) -0.0023(14)
C1 0.0213(18) 0.0177(17) 0.0201(15) -0.0006(13) -0.0018(14) 0.0001(14)
C2 0.0223(18) 0.0151(17) 0.0203(15) 0.0013(12) 0.0026(13) 0.0001(14)
C9 0.0193(18) 0.0162(17) 0.0234(16) 0.0016(14) -0.0062(14) -0.0025(15)
C13 0.0275(19) 0.0140(17) 0.0217(15) -0.0005(13) 0.0029(14) 0.0012(15)
C12 0.0225(18) 0.028(2) 0.0265(16) -0.0004(14) -0.0038(15) -0.0010(15)
C14 0.0229(19) 0.027(2) 0.0267(17) 0.0065(15) -0.0013(15) -0.0010(16)
C10 0.029(2) 0.0254(19) 0.0274(16) -0.0019(15) 0.0007(15) -0.0082(16)
C7 0.029(2) 0.027(2) 0.0203(16) 0.0000(15) 0.0014(15) -0.0083(17)
C8 0.051(3) 0.024(2) 0.0267(17) 0.0062(15) -0.0005(17) -0.0054(19)
C6 0.030(2) 0.026(2) 0.0217(16) -0.0048(14) 0.0003(15) 0.0034(17)
C15 0.041(2) 0.027(2) 0.047(2) 0.0107(17) 0.0059(19) 0.0122(19)

loop_
_atom_type_symbol
_atom_type_description
_atom_type_scat_dispersion_real
_atom_type_scat_dispersion_imag
_atom_type_scat_source
C C 0.0033 0.0000 'International Tables Vol C Tables 4.2.6.8 and 6.1.1.4'
H H 0.0000 0.0000 'International Tables Vol C Tables 4.2.6.8 and 6.1.1.4'
N N 0.0061 0.0000 'International Tables Vol C Tables 4.2.6.8 and 6.1.1.4'
O O 0.0106 0.0000 'International Tables Vol C Tables 4.2.6.8 and 6.1.1.4'

loop_
_geom_angle_atom_site_label_1
_geom_angle_atom_site_label_2
_geom_angle_atom_site_label_3
_geom_angle
_geom_angle_site_symmetry_1
_geom_angle_site_symmetry_3
_geom_angle_publ_flag
C11 O4 C4 118.7(2) . . ?
C1 O1 C5 109.0(2) . . ?
C7 O2 C2 118.6(2) . . ?
C14 O5 C13 114.0(2) . . ?
C9 O3 C3 117.1(2) . . ?
C6 N1 C1 131.4(3) . . ?
O1 C5 C13 110.2(2) . . ?
O1 C5 C4 106.6(2) . . ?
C13 C5 C4 116.5(3) . . ?
O1 C5 H5 107.8 . . ?
C13 C5 H5 107.8 . . ?
C4 C5 H5 107.8 . . ?
O4 C4 C5 107.2(2) . . ?
O4 C4 C3 109.4(2) . . ?
C5 C4 C3 107.0(2) . . ?
O4 C4 H4 111.1 . . ?
C5 C4 H4 111.1 . . ?
C3 C4 H4 111.1 . . ?
O3 C3 C4 112.5(2) . . ?
O3 C3 C2 106.6(2) . . ?
C4 C3 C2 110.6(2) . . ?
O3 C3 H3 109.0 . . ?
C4 C3 H3 109.0 . . ?
C2 C3 H3 109.0 . . ?
O9 C11 O4 122.8(3) . . ?
O9 C11 C12 126.7(3) . . ?
O4 C11 C12 110.5(3) . . ?
O1 C1 N1 107.3(2) . . ?
O1 C1 C2 108.8(2) . . ?
N1 C1 C2 110.6(2) . . ?
O1 C1 H1 110.0 . . ?
N1 C1 H1 110.0 . . ?
C2 C1 H1 110.0 . . ?
O2 C2 C1 108.0(2) . . ?
O2 C2 C3 106.4(2) . . ?
C1 C2 C3 109.7(2) . . ?
O2 C2 H2 110.9 . . ?
C1 C2 H2 110.9 . . ?
C3 C2 H2 110.9 . . ?
O8 C9 O3 123.0(3) . . ?
O8 C9 C10 125.8(3) . . ?
O3 C9 C10 111.3(3) . . ?
O5 C13 C5 110.0(2) . . ?
O5 C13 H13A 109.7 . . ?
C5 C13 H13A 109.7 . . ?
O5 C13 H13B 109.7 . . ?
C5 C13 H13B 109.7 . . ?
H13A C13 H13B 108.2 . . ?
C11 C12 H12A 109.5 . . ?
C11 C12 H12B 109.5 . . ?
H12A C12 H12B 109.5 . . ?
C11 C12 H12C 109.5 . . ?
H12A C12 H12C 109.5 . . ?
H12B C12 H12C 109.5 . . ?
O10 C14 O5 121.9(3) . . ?
O10 C14 C15 126.3(3) . . ?
O5 C14 C15 111.8(3) . . ?
C9 C10 H10A 109.5 . . ?
C9 C10 H10B 109.5 . . ?
H10A C10 H10B 109.5 . . ?
C9 C10 H10C 109.5 . . ?
H10A C10 H10C 109.5 . . ?
H10B C10 H10C 109.5 . . ?
O7 C7 O2 123.6(3) . . ?
O7 C7 C8 126.4(3) . . ?
O2 C7 C8 110.0(3) . . ?
C7 C8 H8A 109.5 . . ?
C7 C8 H8B 109.5 . . ?
H8A C8 H8B 109.5 . . ?
C7 C8 H8C 109.5 . . ?
H8A C8 H8C 109.5 . . ?
H8B C8 H8C 109.5 . . ?
O6 C6 N1 170.9(4) . . ?
C14 C15 H15A 109.5 . . ?
C14 C15 H15B 109.5 . . ?
H15A C15 H15B 109.5 . . ?
C14 C15 H15C 109.5 . . ?
H15A C15 H15C 109.5 . . ?
H15B C15 H15C 109.5 . . ?

loop_
_geom_bond_atom_site_label_1
_geom_bond_atom_site_label_2
_geom_bond_distance
_geom_bond_site_symmetry_2
_geom_bond_publ_flag
O4 C11 1.357(4) . ?
O4 C4 1.441(3) . ?
O1 C1 1.430(3) . ?
O1 C5 1.431(3) . ?
O2 C7 1.366(3) . ?
O2 C2 1.443(4) . ?
O5 C14 1.360(4) . ?
O5 C13 1.441(4) . ?
O3 C9 1.359(4) . ?
O3 C3 1.448(4) . ?
O8 C9 1.206(4) . ?
O9 C11 1.204(4) . ?
O10 C14 1.198(4) . ?
O7 C7 1.193(4) . ?
O6 C6 1.167(4) . ?
N1 C6 1.203(4) . ?
N1 C1 1.439(4) . ?
C5 C13 1.502(4) . ?
C5 C4 1.516(4) . ?
C5 H5 1.0000 . ?
C4 C3 1.522(4) . ?
C4 H4 1.0000 . ?
C3 C2 1.531(4) . ?
C3 H3 1.0000 . ?
C11 C12 1.486(4) . ?
C1 C2 1.520(4) . ?
C1 H1 1.0000 . ?
C2 H2 1.0000 . ?
C9 C10 1.492(4) . ?
C13 H13A 0.9900 . ?
C13 H13B 0.9900 . ?
C12 H12A 0.9800 . ?
C12 H12B 0.9800 . ?
C12 H12C 0.9800 . ?
C14 C15 1.482(5) . ?
C10 H10A 0.9800 . ?
C10 H10B 0.9800 . ?
C10 H10C 0.9800 . ?
C7 C8 1.494(5) . ?
C8 H8A 0.9800 . ?
C8 H8B 0.9800 . ?
C8 H8C 0.9800 . ?
C15 H15A 0.9800 . ?
C15 H15B 0.9800 . ?
C15 H15C 0.9800 . ?

loop_
_geom_torsion_atom_site_label_1
_geom_torsion_atom_site_label_2
_geom_torsion_atom_site_label_3
_geom_torsion_atom_site_label_4
_geom_torsion
_geom_torsion_site_symmetry_1
_geom_torsion_site_symmetry_2
_geom_torsion_site_symmetry_3
_geom_torsion_site_symmetry_4
_geom_torsion_publ_flag
C1 O1 C5 C13 -160.2(2) . . . . ?
C1 O1 C5 C4 72.6(3) . . . . ?
C11 O4 C4 C5 -144.3(3) . . . . ?
C11 O4 C4 C3 100.0(3) . . . . ?
O1 C5 C4 O4 177.5(2) . . . . ?
C13 C5 C4 O4 54.1(3) . . . . ?
O1 C5 C4 C3 -65.3(3) . . . . ?
C13 C5 C4 C3 171.3(2) . . . . ?
C9 O3 C3 C4 104.9(3) . . . . ?
C9 O3 C3 C2 -133.7(3) . . . . ?
O4 C4 C3 O3 -69.2(3) . . . . ?
C5 C4 C3 O3 175.0(2) . . . . ?
O4 C4 C3 C2 171.7(2) . . . . ?
C5 C4 C3 C2 56.0(3) . . . . ?
C4 O4 C11 O9 -3.5(4) . . . . ?
C4 O4 C11 C12 177.1(2) . . . . ?
C5 O1 C1 N1 172.9(2) . . . . ?
C5 O1 C1 C2 -67.3(3) . . . . ?
C6 N1 C1 O1 -75.3(5) . . . . ?
C6 N1 C1 C2 166.1(4) . . . . ?
C7 O2 C2 C1 116.7(3) . . . . ?
C7 O2 C2 C3 -125.6(3) . . . . ?
O1 C1 C2 O2 171.1(2) . . . . ?
N1 C1 C2 O2 -71.2(3) . . . . ?
O1 C1 C2 C3 55.6(3) . . . . ?
N1 C1 C2 C3 173.2(2) . . . . ?
O3 C3 C2 O2 69.3(3) . . . . ?
C4 C3 C2 O2 -168.1(2) . . . . ?
O3 C3 C2 C1 -174.1(2) . . . . ?
C4 C3 C2 C1 -51.5(3) . . . . ?
C3 O3 C9 O8 -5.1(4) . . . . ?
C3 O3 C9 C10 174.7(2) . . . . ?
C14 O5 C13 C5 -179.8(3) . . . . ?
O1 C5 C13 O5 -62.8(3) . . . . ?
C4 C5 C13 O5 58.7(3) . . . . ?
C13 O5 C14 O10 3.0(5) . . . . ?
C13 O5 C14 C15 -174.8(3) . . . . ?
C2 O2 C7 O7 -4.0(5) . . . . ?
C2 O2 C7 C8 175.8(3) . . . . ?
C1 N1 C6 O6 174(2) . . . . ?

loop_
_cod_related_entry_id
_cod_related_entry_database
_cod_related_entry_code
1 ChemSpider 18864248
